data_4105735
loop_
_publ_author_name
'Nathan A. Siladke'
'Joseph W. Ziller'
'William J. Evans'

_publ_section_title
;
 Insertion, Isomerization, and Cascade Reactivity of the Tethered
 Silylalkyl Uranium Metallocene (\h5-C5Me4SiMe2CH2-\kC)2U
;
_journal_name_full 'Journal of the American Chemical Society'
_journal_page_first 3507
_journal_page_last 3516
_journal_paper_doi 10.1021/ja109491k
_journal_volume 133
_journal_year 2011
_chemical_formula_sum 'C24 H40 S4 Si2 U'
_chemical_formula_weight 751.01
_chemical_name_systematic
; 
 ? 
;
_space_group_IT_number 15
_symmetry_cell_setting monoclinic
_symmetry_space_group_name_Hall '-C 2yc'
_symmetry_space_group_name_H-M 'C 1 2/c 1'
_atom_sites_solution_hydrogens difmap
_atom_sites_solution_primary direct
_atom_sites_solution_secondary difmap
_audit_creation_method SHELXTL
_cell_angle_alpha 90.00
_cell_angle_beta 108.5767(9)
_cell_angle_gamma 90.00
_cell_formula_units_Z 4
_cell_length_a 19.6639(15)
_cell_length_b 8.7482(7)
_cell_length_c 17.1940(13)
_cell_measurement_reflns_used 9879
_cell_measurement_temperature 153(2)
_cell_measurement_theta_max 28.18
_cell_measurement_theta_min 2.50
_cell_volume 2803.7(4)
_computing_cell_refinement 'Bruker SMART APEX2/SAINT'
_computing_data_collection 'Bruker SMART APEX2'
_computing_data_reduction 'Bruker SAINT'
_computing_molecular_graphics 'Bruker SHELXTL'
_computing_publication_material 'Bruker SHELXTL'
_computing_structure_refinement 'Bruker SHELXTL'
_computing_structure_solution 'Bruker SHELXTL'
_diffrn_ambient_temperature 153(2)
_diffrn_measured_fraction_theta_full 0.940
_diffrn_measured_fraction_theta_max 0.940
_diffrn_measurement_device_type 'Bruker SMART APEX II CCD'
_diffrn_measurement_method 'phi and omega'
_diffrn_radiation_monochromator graphite
_diffrn_radiation_source 'fine-focus sealed tube'
_diffrn_radiation_type MoK\a
_diffrn_radiation_wavelength 0.71073
_diffrn_reflns_av_R_equivalents 0.0211
_diffrn_reflns_av_sigmaI/netI 0.0174
_diffrn_reflns_limit_h_max 25
_diffrn_reflns_limit_h_min -24
_diffrn_reflns_limit_k_max 11
_diffrn_reflns_limit_k_min -11
_diffrn_reflns_limit_l_max 22
_diffrn_reflns_limit_l_min -22
_diffrn_reflns_number 15037
_diffrn_reflns_theta_full 28.19
_diffrn_reflns_theta_max 28.19
_diffrn_reflns_theta_min 2.19
_exptl_absorpt_coefficient_mu 6.185
_exptl_absorpt_correction_T_max 0.6375
_exptl_absorpt_correction_T_min 0.5495
_exptl_absorpt_correction_type multi-scan
_exptl_absorpt_process_details 'Bruker SADABS'
_exptl_crystal_colour orange
_exptl_crystal_density_diffrn 1.779
_exptl_crystal_density_meas ?
_exptl_crystal_description irregular
_exptl_crystal_F_000 1472
_exptl_crystal_size_max 0.11
_exptl_crystal_size_mid 0.10
_exptl_crystal_size_min 0.08
_refine_diff_density_max 1.392
_refine_diff_density_min -0.680
_refine_diff_density_rms 0.090
_refine_ls_extinction_method none
_refine_ls_goodness_of_fit_ref 1.094
_refine_ls_hydrogen_treatment refall
_refine_ls_matrix_type full
_refine_ls_number_parameters 221
_refine_ls_number_reflns 3250
_refine_ls_number_restraints 0
_refine_ls_restrained_S_all 1.094
_refine_ls_R_factor_all 0.0181
_refine_ls_R_factor_gt 0.0162
_refine_ls_shift/su_max 0.002
_refine_ls_shift/su_mean 0.000
_refine_ls_structure_factor_coef Fsqd
_refine_ls_weighting_details 'calc w=1/[\s^2^(Fo^2^)+(0.0211P)^2^+2.6551P] where P=(Fo^2^+2Fc^2^)/3'
_refine_ls_weighting_scheme calc
_refine_ls_wR_factor_gt 0.0369
_refine_ls_wR_factor_ref 0.0376
_reflns_number_gt 3111
_reflns_number_total 3250
_reflns_threshold_expression >2sigma(I)
_cod_data_source_file ja109491k_si_002.cif
_cod_data_source_block nas18
_cod_depositor_comments
;
The following automatic conversions were performed:

'_exptl_crystal_density_meas' value 'n/a' was changed to '?' - the
value is perceived as not measured.

Automatic conversion script
Id: cif_fix_values 3008 2015-01-20 13:52:24Z robertas 
;
_cod_database_code 4105735

loop_
_symmetry_equiv_pos_as_xyz
'x, y, z'
'-x, y, -z+1/2'
'x+1/2, y+1/2, z'
'-x+1/2, y+1/2, -z+1/2'
'-x, -y, -z'
'x, -y, z-1/2'
'-x+1/2, -y+1/2, -z'
'x+1/2, -y+1/2, z-1/2'

loop_
_atom_site_label
_atom_site_type_symbol
_atom_site_fract_x
_atom_site_fract_y
_atom_site_fract_z
_atom_site_U_iso_or_equiv
_atom_site_adp_type
_atom_site_occupancy
_atom_site_symmetry_multiplicity
_atom_site_calc_flag
_atom_site_refinement_flags
U1 U 0.5000 0.769434(12) 0.7500 0.01200(4) Uani 1 2 d S
S1 S 0.47153(3) 0.70192(7) 0.57395(3) 0.02062(12) Uani 1 1 d .
S2 S 0.48022(3) 0.52142(7) 0.65259(4) 0.02425(13) Uani 1 1 d .
Si1 Si 0.63863(3) 0.68196(7) 0.63360(4) 0.01764(13) Uani 1 1 d .
C1 C 0.64897(12) 0.7645(3) 0.80475(14) 0.0182(4) Uani 1 1 d .
C2 C 0.63457(12) 0.8928(3) 0.84655(14) 0.0192(5) Uani 1 1 d .
C3 C 0.60226(12) 1.0074(3) 0.78813(14) 0.0177(4) Uani 1 1 d .
C4 C 0.59689(11) 0.9508(2) 0.70959(13) 0.0153(4) Uani 1 1 d .
C5 C 0.62518(11) 0.7972(2) 0.71869(14) 0.0150(4) Uani 1 1 d .
C6 C 0.69092(15) 0.6268(3) 0.84577(17) 0.0271(5) Uani 1 1 d .
C7 C 0.66130(15) 0.9206(4) 0.93759(16) 0.0295(6) Uani 1 1 d .
C8 C 0.58741(15) 1.1671(3) 0.81072(19) 0.0257(5) Uani 1 1 d .
C9 C 0.57338(14) 1.0443(3) 0.63143(15) 0.0215(5) Uani 1 1 d .
C10 C 0.70992(16) 0.7716(3) 0.5983(2) 0.0294(6) Uani 1 1 d .
C11 C 0.66512(17) 0.4782(3) 0.6569(2) 0.0310(6) Uani 1 1 d .
C12 C 0.55250(14) 0.6940(3) 0.54519(15) 0.0219(5) Uani 1 1 d .
H6A H 0.6748(16) 0.540(4) 0.8179(18) 0.032(8) Uiso 1 1 d .
H6B H 0.7370(19) 0.638(4) 0.848(2) 0.042(9) Uiso 1 1 d .
H6C H 0.6903(17) 0.610(4) 0.902(2) 0.044(9) Uiso 1 1 d .
H7A H 0.6680(16) 0.828(4) 0.9643(19) 0.032(8) Uiso 1 1 d .
H7B H 0.7035(17) 0.977(4) 0.9531(19) 0.040(9) Uiso 1 1 d .
H7C H 0.6274(16) 0.980(4) 0.9554(18) 0.034(8) Uiso 1 1 d .
H8A H 0.570(2) 1.234(4) 0.767(3) 0.045(10) Uiso 1 1 d .
H8B H 0.625(2) 1.211(5) 0.846(3) 0.062(12) Uiso 1 1 d .
H8C H 0.5534(19) 1.171(4) 0.837(2) 0.048(10) Uiso 1 1 d .
H9A H 0.5673(16) 1.144(4) 0.6405(18) 0.033(8) Uiso 1 1 d .
H9B H 0.5256(18) 1.015(4) 0.594(2) 0.045(9) Uiso 1 1 d .
H9C H 0.6071(18) 1.046(4) 0.604(2) 0.046(9) Uiso 1 1 d .
H10A H 0.7002(16) 0.883(4) 0.5848(19) 0.037(8) Uiso 1 1 d .
H10B H 0.751(2) 0.763(4) 0.637(3) 0.057(12) Uiso 1 1 d .
H10C H 0.716(2) 0.721(4) 0.551(2) 0.043(10) Uiso 1 1 d .
H11A H 0.711(2) 0.468(4) 0.689(2) 0.053(11) Uiso 1 1 d .
H11B H 0.6355(17) 0.432(4) 0.6834(19) 0.036(8) Uiso 1 1 d .
H11C H 0.6633(18) 0.429(4) 0.607(2) 0.052(10) Uiso 1 1 d .
H12A H 0.5491(15) 0.789(3) 0.5129(18) 0.022(7) Uiso 1 1 d .
H12B H 0.5487(17) 0.613(4) 0.508(2) 0.047(10) Uiso 1 1 d .

loop_
_atom_site_aniso_label
_atom_site_aniso_U_11
_atom_site_aniso_U_22
_atom_site_aniso_U_33
_atom_site_aniso_U_23
_atom_site_aniso_U_13
_atom_site_aniso_U_12
U1 0.01502(6) 0.01127(6) 0.01087(6) 0.000 0.00575(4) 0.000
S1 0.0221(3) 0.0245(3) 0.0153(3) -0.0044(2) 0.0061(2) -0.0032(2)
S2 0.0375(4) 0.0173(3) 0.0243(3) -0.0069(2) 0.0189(3) -0.0083(2)
Si1 0.0215(3) 0.0160(3) 0.0189(3) -0.0014(2) 0.0115(3) 0.0006(2)
C1 0.0151(10) 0.0215(11) 0.0169(11) 0.0014(8) 0.0037(9) -0.0011(8)
C2 0.0164(11) 0.0242(12) 0.0161(11) -0.0036(9) 0.0039(9) -0.0044(8)
C3 0.0146(10) 0.0182(11) 0.0212(11) -0.0051(9) 0.0068(9) -0.0042(8)
C4 0.0137(10) 0.0159(10) 0.0170(11) -0.0001(8) 0.0058(8) -0.0024(8)
C5 0.0148(10) 0.0158(11) 0.0158(11) 0.0005(8) 0.0068(8) -0.0010(8)
C6 0.0238(14) 0.0288(14) 0.0270(14) 0.0089(11) 0.0059(11) 0.0076(10)
C7 0.0286(14) 0.0412(17) 0.0166(12) -0.0062(11) 0.0044(11) -0.0088(12)
C8 0.0225(13) 0.0218(13) 0.0347(15) -0.0107(11) 0.0121(12) -0.0047(10)
C9 0.0274(13) 0.0171(12) 0.0219(12) 0.0045(9) 0.0104(11) 0.0006(9)
C10 0.0291(14) 0.0316(15) 0.0352(15) -0.0016(12) 0.0210(13) -0.0026(11)
C11 0.0385(17) 0.0218(13) 0.0365(16) -0.0004(11) 0.0174(14) 0.0065(11)
C12 0.0292(13) 0.0234(13) 0.0167(11) -0.0045(9) 0.0124(10) -0.0041(9)

loop_
_atom_type_symbol
_atom_type_description
_atom_type_scat_dispersion_real
_atom_type_scat_dispersion_imag
_atom_type_scat_source
C C 0.0033 0.0016 'International Tables Vol C Tables 4.2.6.8 and 6.1.1.4'
H H 0.0000 0.0000 'International Tables Vol C Tables 4.2.6.8 and 6.1.1.4'
Si Si 0.0817 0.0704 'International Tables Vol C Tables 4.2.6.8 and 6.1.1.4'
S S 0.1246 0.1234 'International Tables Vol C Tables 4.2.6.8 and 6.1.1.4'
U U -9.6767 9.6646 'International Tables Vol C Tables 4.2.6.8 and 6.1.1.4'

loop_
_geom_angle_atom_site_label_1
_geom_angle_atom_site_label_2
_geom_angle_atom_site_label_3
_geom_angle
_geom_angle_site_symmetry_1
_geom_angle_site_symmetry_3
Cnt U1 S1 96.0 . .
Cnt U1 S2 111.2 . .
Cnt U1 S1 93.1 . 2_656
Cnt U1 S2 106.1 . 2_656
Cnt U1 Cnt 133.3 . 2_656
S2 U1 S2 72.61(3) . 2_656
S2 U1 C5 84.74(5) . .
S2 U1 C5 103.70(5) 2_656 .
S2 U1 C5 103.70(5) . 2_656
S2 U1 C5 84.74(5) 2_656 2_656
C5 U1 C5 169.66(9) . 2_656
S2 U1 C4 130.65(5) . 2_656
S2 U1 C4 106.49(5) 2_656 2_656
C5 U1 C4 138.94(7) . 2_656
C5 U1 C4 30.84(6) 2_656 2_656
S2 U1 C4 106.49(5) . .
S2 U1 C4 130.66(5) 2_656 .
C5 U1 C4 30.84(6) . .
C5 U1 C4 138.94(7) 2_656 .
C4 U1 C4 109.06(9) 2_656 .
S2 U1 C1 81.31(5) . 2_656
S2 U1 C1 97.25(5) 2_656 2_656
C5 U1 C1 150.03(7) . 2_656
C5 U1 C1 30.29(7) 2_656 2_656
C4 U1 C1 49.45(7) 2_656 2_656
C4 U1 C1 131.92(7) . 2_656
S2 U1 C1 97.25(5) . .
S2 U1 C1 81.31(5) 2_656 .
C5 U1 C1 30.29(7) . .
C5 U1 C1 150.03(7) 2_656 .
C4 U1 C1 131.93(7) 2_656 .
C4 U1 C1 49.45(6) . .
C1 U1 C1 178.22(9) 2_656 .
S2 U1 C3 133.62(5) . .
S2 U1 C3 119.92(5) 2_656 .
C5 U1 C3 49.54(6) . .
C5 U1 C3 121.06(7) 2_656 .
C4 U1 C3 90.89(6) 2_656 .
C4 U1 C3 29.36(6) . .
C1 U1 C3 133.36(7) 2_656 .
C1 U1 C3 48.41(7) . .
S2 U1 C3 119.92(5) . 2_656
S2 U1 C3 133.62(5) 2_656 2_656
C5 U1 C3 121.07(7) . 2_656
C5 U1 C3 49.54(6) 2_656 2_656
C4 U1 C3 29.35(6) 2_656 2_656
C4 U1 C3 90.89(6) . 2_656
C1 U1 C3 48.41(7) 2_656 2_656
C1 U1 C3 133.37(7) . 2_656
C3 U1 C3 84.95(9) . 2_656
S2 U1 C2 126.21(5) . .
S2 U1 C2 91.12(5) 2_656 .
C5 U1 C2 49.02(7) . .
C5 U1 C2 125.98(7) 2_656 .
C4 U1 C2 103.01(7) 2_656 .
C4 U1 C2 48.35(7) . .
C1 U1 C2 152.45(7) 2_656 .
C1 U1 C2 28.97(7) . .
C3 U1 C2 28.95(7) . .
C3 U1 C2 108.45(7) 2_656 .
S2 U1 C2 91.12(5) . 2_656
S2 U1 C2 126.21(5) 2_656 2_656
C5 U1 C2 125.98(7) . 2_656
C5 U1 C2 49.02(7) 2_656 2_656
C4 U1 C2 48.35(7) 2_656 2_656
C4 U1 C2 103.01(7) . 2_656
C1 U1 C2 28.97(7) 2_656 2_656
C1 U1 C2 152.45(7) . 2_656
C3 U1 C2 108.45(7) . 2_656
C3 U1 C2 28.95(7) 2_656 2_656
C2 U1 C2 135.50(10) . 2_656
S2 U1 S1 42.234(18) . .
S2 U1 S1 114.742(18) 2_656 .
C5 U1 S1 72.57(5) . .
C5 U1 S1 109.61(5) 2_656 .
C4 U1 S1 117.13(5) 2_656 .
C4 U1 S1 77.04(5) . .
C1 U1 S1 79.32(5) 2_656 .
C1 U1 S1 100.32(5) . .
C3 U1 S1 105.88(5) . .
C3 U1 S1 91.20(5) 2_656 .
C2 U1 S1 120.64(5) . .
C2 U1 S1 68.99(5) 2_656 .
S2 U1 S1 114.741(18) . 2_656
S2 U1 S1 42.232(18) 2_656 2_656
C5 U1 S1 109.61(5) . 2_656
C5 U1 S1 72.57(5) 2_656 2_656
C4 U1 S1 77.04(5) 2_656 2_656
C4 U1 S1 117.13(5) . 2_656
C1 U1 S1 100.32(5) 2_656 2_656
C1 U1 S1 79.32(5) . 2_656
C3 U1 S1 91.20(5) . 2_656
C3 U1 S1 105.88(5) 2_656 2_656
C2 U1 S1 69.00(5) . 2_656
C2 U1 S1 120.64(5) 2_656 2_656
S1 U1 S1 156.96(2) . 2_656
C12 S1 S2 104.74(9) . .
C12 S1 U1 112.99(8) . .
S2 S1 U1 61.96(2) . .
S1 S2 U1 75.80(2) . .
C5 Si1 C11 116.64(12) . .
C5 Si1 C10 109.69(12) . .
C11 Si1 C10 106.48(14) . .
C5 Si1 C12 106.70(10) . .
C11 Si1 C12 110.15(13) . .
C10 Si1 C12 106.80(13) . .
C2 C1 C5 108.4(2) . .
C2 C1 C6 124.7(2) . .
C5 C1 C6 126.5(2) . .
C2 C1 U1 78.40(13) . .
C5 C1 U1 71.61(12) . .
C6 C1 U1 122.24(16) . .
C1 C2 C3 108.6(2) . .
C1 C2 C7 126.8(2) . .
C3 C2 C7 123.5(2) . .
C1 C2 U1 72.63(13) . .
C3 C2 U1 74.45(12) . .
C7 C2 U1 128.26(16) . .
C4 C3 C2 108.0(2) . .
C4 C3 C8 127.8(2) . .
C2 C3 C8 123.6(2) . .
C4 C3 U1 71.82(12) . .
C2 C3 U1 76.61(13) . .
C8 C3 U1 124.25(15) . .
C3 C4 C5 108.33(19) . .
C3 C4 C9 124.6(2) . .
C5 C4 C9 126.7(2) . .
C3 C4 U1 78.82(13) . .
C5 C4 U1 73.03(12) . .
C9 C4 U1 119.92(15) . .
C1 C5 C4 106.59(19) . .
C1 C5 Si1 128.48(17) . .
C4 C5 Si1 124.37(16) . .
C1 C5 U1 78.10(13) . .
C4 C5 U1 76.13(12) . .
Si1 C5 U1 118.40(10) . .
S1 C12 Si1 115.08(13) . .

loop_
_geom_bond_atom_site_label_1
_geom_bond_atom_site_label_2
_geom_bond_distance
_geom_bond_site_symmetry_2
U1 Cnt 2.498 .
U1 S2 2.6924(6) .
U1 S2 2.6924(6) 2_656
U1 C5 2.693(2) .
U1 C5 2.693(2) 2_656
U1 C4 2.734(2) 2_656
U1 C4 2.734(2) .
U1 C1 2.777(2) 2_656
U1 C1 2.777(2) .
U1 C3 2.823(2) .
U1 C3 2.823(2) 2_656
U1 C2 2.850(2) .
U1 C2 2.850(2) 2_656
U1 S1 2.9572(6) .
U1 S1 2.9572(6) 2_656
S1 C12 1.813(3) .
S1 S2 2.0503(9) .
Si1 C5 1.863(2) .
Si1 C11 1.865(3) .
Si1 C10 1.868(3) .
Si1 C12 1.884(3) .
C1 C2 1.409(3) .
C1 C5 1.431(3) .
C1 C6 1.503(3) .
C2 C3 1.418(3) .
C2 C7 1.504(3) .
C3 C4 1.410(3) .
C3 C8 1.503(3) .
C4 C5 1.444(3) .
C4 C9 1.515(3) .
